data_4333670
loop_
_publ_author_name
'Zhe Li'
'Ahmed Dellali'
'Jahangir Malik'
'Majid Motevalli'
'Roger M. Nix'
'Toyin Olukoya'
'Yu Peng'
'Huanqing Ye'
'William P. Gillin'
'Ignacio Hern\'andez'
'Peter B. Wyatt'

_publ_section_title
;
 Luminescent Zinc(II) Complexes of Fluorinated Benzothiazol-2-yl
 Substituted Phenoxide and Enolate Ligands
;
_journal_name_full 'Inorganic Chemistry'
_journal_page_first 1379
_journal_page_last 1387
_journal_paper_doi 10.1021/ic302063u
_journal_volume 52
_journal_year 2013
_chemical_formula_moiety 'C26 H8 F8 N2 O2 S2 Zn'
_chemical_formula_sum 'C26 H8 F8 N2 O2 S2 Zn'
_chemical_formula_weight 661.83
_space_group_crystal_system monoclinic
_space_group_IT_number 14
_space_group_name_Hall '-P 2yn'
_space_group_name_H-M_alt 'P 1 21/n 1'
_symmetry_Int_Tables_number 14
_symmetry_space_group_name_Hall '-P 2yn'
_symmetry_space_group_name_H-M 'P 1 21/n 1'
_atom_sites_solution_hydrogens geom
_atom_sites_solution_primary direct
_atom_sites_solution_secondary difmap
_cell_angle_alpha 90.000(5)
_cell_angle_beta 100.733(5)
_cell_angle_gamma 90.000(5)
_cell_formula_units_Z 4
_cell_length_a 7.350(5)
_cell_length_b 25.035(5)
_cell_length_c 12.638(5)
_cell_measurement_reflns_used 9954
_cell_measurement_temperature 100.(2)
_cell_measurement_theta_max 24.43
_cell_measurement_theta_min 2.31
_cell_volume 2284.8(19)
_computing_cell_refinement 'SAINT V7.68A (Bruker AXS, 2009)'
_computing_data_collection 'Bruker Instrument Service v2011.12.3.0'
_computing_data_reduction 'SAINT V7.68A (Bruker AXS, 2009)'
_computing_molecular_graphics 'Bruker SHELXTL'
_computing_publication_material 'Bruker SHELXTL'
_computing_structure_refinement 'SHELXL-97 (Sheldrick, 2008)'
_computing_structure_solution 'SHELXS-97 (Sheldrick, 2008)'
_diffrn_ambient_temperature 100.(2)
_diffrn_detector_area_resol_mean 8.333
_diffrn_measured_fraction_theta_full 0.994
_diffrn_measured_fraction_theta_max 0.994
_diffrn_measurement_device_type 'Bruker APEX-II CCD'
_diffrn_measurement_method '\f and \w scans'
_diffrn_radiation_monochromator graphite
_diffrn_radiation_source 'sealed tube'
_diffrn_radiation_type MoK\a
_diffrn_radiation_wavelength 0.71073
_diffrn_reflns_av_R_equivalents 0.0306
_diffrn_reflns_av_sigmaI/netI 0.0146
_diffrn_reflns_limit_h_max 8
_diffrn_reflns_limit_h_min -8
_diffrn_reflns_limit_k_max 29
_diffrn_reflns_limit_k_min -29
_diffrn_reflns_limit_l_max 14
_diffrn_reflns_limit_l_min -14
_diffrn_reflns_number 39792
_diffrn_reflns_theta_full 24.48
_diffrn_reflns_theta_max 24.48
_diffrn_reflns_theta_min 1.63
_exptl_absorpt_coefficient_mu 1.356
_exptl_absorpt_correction_T_max 0.745
_exptl_absorpt_correction_T_min 0.692
_exptl_absorpt_correction_type multi-scan
_exptl_absorpt_process_details
;
SADABS-2008/1 - Bruker AXS area detector scaling and absorption correction
;
_exptl_crystal_colour yellow
_exptl_crystal_density_diffrn 1.924
_exptl_crystal_description Block
_exptl_crystal_F_000 1312
_exptl_crystal_size_max 0.16
_exptl_crystal_size_mid 0.12
_exptl_crystal_size_min 0.10
_refine_diff_density_max 2.148
_refine_diff_density_min -0.505
_refine_ls_extinction_method none
_refine_ls_goodness_of_fit_ref 0.878
_refine_ls_hydrogen_treatment constr
_refine_ls_matrix_type full
_refine_ls_number_parameters 370
_refine_ls_number_reflns 3778
_refine_ls_number_restraints 0
_refine_ls_restrained_S_all 0.878
_refine_ls_R_factor_all 0.0441
_refine_ls_R_factor_gt 0.0397
_refine_ls_shift/su_max 0.000
_refine_ls_shift/su_mean 0.000
_refine_ls_structure_factor_coef Fsqd
_refine_ls_weighting_details 'calc w=1/[\s^2^(Fo^2^)+(0.0683P)^2^+9.0745P] where P=(Fo^2^+2Fc^2^)/3'
_refine_ls_weighting_scheme calc
_refine_ls_wR_factor_gt 0.1034
_refine_ls_wR_factor_ref 0.1071
_reflns_number_gt 3464
_reflns_number_total 3778
_reflns_threshold_expression >2sigma(I)
_cod_data_source_file ic302063u_si_001_2.cif
_cod_data_source_block I
_cod_database_code 4333670

loop_
_space_group_symop_operation_xyz
'x, y, z'
'-x+1/2, y+1/2, -z+1/2'
'-x, -y, -z'
'x-1/2, -y-1/2, z-1/2'

loop_
_atom_site_type_symbol
_atom_site_label
_atom_site_fract_x
_atom_site_fract_y
_atom_site_fract_z
_atom_site_U_iso_or_equiv
_atom_site_adp_type
_atom_site_calc_flag
_atom_site_refinement_flags
_atom_site_occupancy
C C1 0.6185(5) -0.01356(14) 0.8490(3) 0.0202(7) Uani d . 1
C C2 0.5206(5) -0.03734(14) 0.7571(3) 0.0221(8) Uani d . 1
C C3 0.4634(5) -0.00694(16) 0.6664(3) 0.0262(8) Uani d . 1
C C4 0.5044(5) 0.04745(15) 0.6672(3) 0.0243(8) Uani d . 1
C C5 0.6050(5) 0.07068(14) 0.7586(3) 0.0224(8) Uani d . 1
C C6 0.6625(4) 0.04043(14) 0.8506(3) 0.0186(7) Uani d . 1
C C7 0.7904(4) 0.02102(13) 1.0218(3) 0.0170(7) Uani d . 1
C C8 0.8818(4) 0.02638(13) 1.1322(3) 0.0174(7) Uani d . 1
C C9 0.9037(5) -0.01963(13) 1.1992(3) 0.0201(7) Uani d . 1
H H9 0.8602 -0.053 1.1687 0.024 Uiso calc R 1
C C10 0.9844(5) -0.01789(15) 1.3050(3) 0.0243(8) Uani d . 1
H H10 0.9976 -0.0496 1.3471 0.029 Uiso calc R 1
C C11 1.0475(5) 0.03088(16) 1.3511(3) 0.0279(8) Uani d . 1
H H11 1.1021 0.0327 1.4253 0.033 Uiso calc R 1
C C12 1.0304(5) 0.07632(15) 1.2889(3) 0.0239(8) Uani d . 1
H H12 1.0741 0.1091 1.322 0.029 Uiso calc R 1
C C13 0.9514(5) 0.07663(13) 1.1784(3) 0.0184(7) Uani d . 1
C C14 0.6555(5) 0.23020(14) 0.9976(3) 0.0186(7) Uani d . 1
C C15 0.5221(5) 0.20206(14) 1.0391(3) 0.0225(8) Uani d . 1
C C16 0.3903(5) 0.22949(16) 1.0812(3) 0.0265(8) Uani d . 1
C C17 0.3907(5) 0.28516(16) 1.0811(3) 0.0293(9) Uani d . 1
C C18 0.5191(5) 0.31327(15) 1.0393(3) 0.0273(9) Uani d . 1
C C19 0.6523(5) 0.28558(14) 0.9973(3) 0.0223(8) Uani d . 1
C C20 0.8980(5) 0.24452(13) 0.9169(3) 0.0173(7) Uani d . 1
C C21 1.0541(5) 0.23591(13) 0.8645(3) 0.0176(7) Uani d . 1
C C22 1.1416(5) 0.28056(14) 0.8266(3) 0.0238(8) Uani d . 1
H H22 1.096 0.3153 0.8371 0.029 Uiso calc R 1
C C23 1.2896(5) 0.27554(16) 0.7753(3) 0.0273(9) Uani d . 1
H H23 1.3459 0.3063 0.7513 0.033 Uiso calc R 1
C C24 1.3561(5) 0.22470(16) 0.7590(3) 0.0266(8) Uani d . 1
H H24 1.4578 0.2207 0.723 0.032 Uiso calc R 1
C C25 1.2758(5) 0.18022(15) 0.7946(3) 0.0234(8) Uani d . 1
H H25 1.3228 0.1459 0.7819 0.028 Uiso calc R 1
C C26 1.1252(5) 0.18385(14) 0.8498(3) 0.0181(7) Uani d . 1
N N1 0.7616(4) 0.05920(11) 0.9480(2) 0.0166(6) Uani d . 1
N N2 0.7963(4) 0.20766(11) 0.9528(2) 0.0169(6) Uani d . 1
O O1 0.9474(3) 0.12165(9) 1.12694(19) 0.0225(5) Uani d . 1
O O2 1.0641(3) 0.13957(9) 0.8842(2) 0.0227(5) Uani d . 1
F F1 0.4809(3) -0.08982(8) 0.75532(18) 0.0306(5) Uani d . 1
F F2 0.3669(3) -0.02857(10) 0.57690(18) 0.0346(5) Uani d . 1
F F3 0.4436(3) 0.07679(9) 0.57971(17) 0.0342(5) Uani d . 1
F F4 0.6470(3) 0.12281(8) 0.75902(17) 0.0263(5) Uani d . 1
F F5 0.5222(3) 0.14858(9) 1.03801(18) 0.0304(5) Uani d . 1
F F6 0.2608(3) 0.20336(11) 1.12150(19) 0.0377(6) Uani d . 1
F F7 0.2577(3) 0.31038(11) 1.1216(2) 0.0443(7) Uani d . 1
F F8 0.5167(4) 0.36684(9) 1.0392(2) 0.0439(6) Uani d . 1
S S1 0.70082(11) -0.04138(3) 0.97495(7) 0.0189(2) Uani d . 1
S S2 0.82891(13) 0.31004(3) 0.93779(8) 0.0247(2) Uani d . 1
Zn Zn1 0.88399(5) 0.131433(15) 0.97448(3) 0.01975(14) Uani d . 1

loop_
_atom_site_aniso_label
_atom_site_aniso_U_11
_atom_site_aniso_U_22
_atom_site_aniso_U_33
_atom_site_aniso_U_12
_atom_site_aniso_U_13
_atom_site_aniso_U_23
C1 0.0166(16) 0.0196(17) 0.0268(19) 0.0022(14) 0.0100(14) -0.0014(14)
C2 0.0207(17) 0.0181(18) 0.030(2) -0.0006(14) 0.0119(15) -0.0046(15)
C3 0.0212(18) 0.035(2) 0.024(2) 0.0018(16) 0.0076(15) -0.0078(16)
C4 0.0228(18) 0.029(2) 0.0224(19) 0.0077(15) 0.0078(15) 0.0034(15)
C5 0.0203(17) 0.0225(19) 0.028(2) 0.0037(14) 0.0143(15) 0.0027(15)
C6 0.0150(16) 0.0208(18) 0.0218(18) 0.0030(13) 0.0082(14) -0.0008(14)
C7 0.0158(16) 0.0128(16) 0.0246(18) 0.0017(13) 0.0095(14) 0.0000(14)
C8 0.0139(16) 0.0196(17) 0.0210(18) 0.0030(13) 0.0090(13) -0.0009(14)
C9 0.0172(16) 0.0143(16) 0.031(2) 0.0019(13) 0.0106(14) -0.0002(14)
C10 0.0260(19) 0.0250(19) 0.0242(19) 0.0065(15) 0.0103(15) 0.0068(15)
C11 0.0267(19) 0.032(2) 0.027(2) 0.0058(16) 0.0091(16) 0.0019(16)
C12 0.0232(18) 0.0216(18) 0.0274(19) -0.0025(15) 0.0060(15) -0.0029(15)
C13 0.0179(16) 0.0155(17) 0.0241(18) 0.0023(13) 0.0095(14) -0.0016(14)
C14 0.0195(17) 0.0207(17) 0.0141(16) 0.0043(14) -0.0006(13) -0.0030(13)
C15 0.0233(18) 0.0220(19) 0.0213(18) 0.0001(14) 0.0022(14) -0.0038(14)
C16 0.0173(17) 0.040(2) 0.0218(19) 0.0006(16) 0.0026(15) -0.0057(16)
C17 0.0245(19) 0.040(2) 0.0213(19) 0.0137(17) -0.0001(15) -0.0119(17)
C18 0.031(2) 0.025(2) 0.0231(19) 0.0114(16) -0.0013(16) -0.0086(15)
C19 0.0235(18) 0.0226(18) 0.0185(17) 0.0051(15) -0.0026(14) -0.0038(14)
C20 0.0242(18) 0.0107(16) 0.0146(17) 0.0000(13) -0.0026(13) -0.0001(12)
C21 0.0179(16) 0.0182(17) 0.0152(16) -0.0026(13) -0.0006(13) 0.0024(13)
C22 0.0298(19) 0.0194(18) 0.0203(18) -0.0045(15) -0.0004(15) 0.0043(14)
C23 0.0251(19) 0.033(2) 0.0213(19) -0.0136(16) -0.0014(15) 0.0086(16)
C24 0.0199(18) 0.043(2) 0.0160(17) -0.0076(16) 0.0015(14) 0.0056(16)
C25 0.0206(17) 0.028(2) 0.0212(18) -0.0003(15) 0.0036(14) 0.0024(15)
C26 0.0168(16) 0.0214(18) 0.0154(16) -0.0030(14) 0.0011(13) 0.0015(13)
N1 0.0156(14) 0.0138(14) 0.0225(15) 0.0023(11) 0.0089(11) -0.0003(11)
N2 0.0162(14) 0.0127(13) 0.0215(15) 0.0011(11) 0.0026(11) -0.0011(11)
O1 0.0302(14) 0.0160(12) 0.0226(13) -0.0014(10) 0.0086(10) -0.0001(10)
O2 0.0238(13) 0.0142(12) 0.0331(14) 0.0014(10) 0.0134(11) 0.0025(10)
F1 0.0334(12) 0.0219(11) 0.0365(13) -0.0051(9) 0.0066(10) -0.0083(9)
F2 0.0313(12) 0.0455(14) 0.0256(12) -0.0001(10) 0.0016(9) -0.0096(10)
F3 0.0366(13) 0.0410(13) 0.0242(12) 0.0062(10) 0.0035(10) 0.0089(10)
F4 0.0287(11) 0.0205(10) 0.0305(12) 0.0015(9) 0.0082(9) 0.0069(9)
F5 0.0268(11) 0.0246(11) 0.0438(14) -0.0031(9) 0.0168(10) -0.0004(10)
F6 0.0234(11) 0.0557(16) 0.0374(13) -0.0016(11) 0.0146(10) -0.0065(11)
F7 0.0329(13) 0.0583(17) 0.0429(14) 0.0179(12) 0.0101(11) -0.0198(12)
F8 0.0542(16) 0.0257(13) 0.0520(16) 0.0158(11) 0.0106(13) -0.0104(11)
S1 0.0193(4) 0.0118(4) 0.0273(5) -0.0009(3) 0.0089(3) -0.0006(3)
S2 0.0315(5) 0.0121(4) 0.0301(5) 0.0026(4) 0.0048(4) -0.0004(3)
Zn1 0.0218(2) 0.0123(2) 0.0274(2) 0.00023(15) 0.01035(17) 0.00187(15)

loop_
_atom_type_symbol
_atom_type_description
_atom_type_scat_dispersion_real
_atom_type_scat_dispersion_imag
_atom_type_scat_source
C C 0.0033 0.0016 'International Tables Vol C Tables 4.2.6.8 and 6.1.1.4'
H H 0.0000 0.0000 'International Tables Vol C Tables 4.2.6.8 and 6.1.1.4'
N N 0.0061 0.0033 'International Tables Vol C Tables 4.2.6.8 and 6.1.1.4'
O O 0.0106 0.0060 'International Tables Vol C Tables 4.2.6.8 and 6.1.1.4'
F F 0.0171 0.0103 'International Tables Vol C Tables 4.2.6.8 and 6.1.1.4'
S S 0.1246 0.1234 'International Tables Vol C Tables 4.2.6.8 and 6.1.1.4'
Zn Zn 0.2839 1.4301 'International Tables Vol C Tables 4.2.6.8 and 6.1.1.4'

loop_
_geom_angle_atom_site_label_1
_geom_angle_atom_site_label_2
_geom_angle_atom_site_label_3
_geom_angle
C2 C1 C6 121.0(3)
C2 C1 S1 129.4(3)
C6 C1 S1 109.6(3)
F1 C2 C3 119.7(3)
F1 C2 C1 120.8(3)
C3 C2 C1 119.5(3)
F2 C3 C2 121.0(3)
F2 C3 C4 118.9(3)
C2 C3 C4 120.2(3)
F3 C4 C5 120.5(3)
F3 C4 C3 119.6(3)
C5 C4 C3 119.9(3)
F4 C5 C4 120.1(3)
F4 C5 C6 119.6(3)
C4 C5 C6 120.3(3)
C5 C6 C1 119.0(3)
C5 C6 N1 125.9(3)
C1 C6 N1 115.1(3)
N1 C7 C8 126.9(3)
N1 C7 S1 113.8(3)
C8 C7 S1 119.3(2)
C9 C8 C7 118.9(3)
C9 C8 C13 118.3(3)
C7 C8 C13 122.8(3)
C10 C9 C8 122.7(3)
C10 C9 H9 118.6
C8 C9 H9 118.6
C9 C10 C11 119.3(3)
C9 C10 H10 120.3
C11 C10 H10 120.3
C12 C11 C10 119.8(4)
C12 C11 H11 120.1
C10 C11 H11 120.1
C11 C12 C13 123.2(3)
C11 C12 H12 118.4
C13 C12 H12 118.4
O1 C13 C12 117.9(3)
O1 C13 C8 125.6(3)
C12 C13 C8 116.5(3)
C19 C14 N2 114.8(3)
C19 C14 C15 119.7(3)
N2 C14 C15 125.5(3)
F5 C15 C16 120.4(3)
F5 C15 C14 120.1(3)
C16 C15 C14 119.5(3)
F6 C16 C15 120.6(4)
F6 C16 C17 119.5(3)
C15 C16 C17 119.9(4)
F7 C17 C18 120.8(4)
F7 C17 C16 117.9(4)
C18 C17 C16 121.3(3)
F8 C18 C17 120.5(3)
F8 C18 C19 120.7(4)
C17 C18 C19 118.8(4)
C18 C19 C14 120.8(4)
C18 C19 S2 129.2(3)
C14 C19 S2 110.0(3)
N2 C20 C21 127.1(3)
N2 C20 S2 113.8(3)
C21 C20 S2 119.1(2)
C22 C21 C26 118.4(3)
C22 C21 C20 119.1(3)
C26 C21 C20 122.5(3)
C23 C22 C21 122.5(3)
C23 C22 H22 118.8
C21 C22 H22 118.8
C22 C23 C24 119.0(3)
C22 C23 H23 120.5
C24 C23 H23 120.5
C25 C24 C23 120.5(3)
C25 C24 H24 119.7
C23 C24 H24 119.7
C24 C25 C26 122.1(4)
C24 C25 H25 118.9
C26 C25 H25 118.9
O2 C26 C25 117.4(3)
O2 C26 C21 125.2(3)
C25 C26 C21 117.4(3)
C7 N1 C6 111.6(3)
C7 N1 Zn1 121.4(2)
C6 N1 Zn1 126.4(2)
C20 N2 C14 111.6(3)
C20 N2 Zn1 121.4(2)
C14 N2 Zn1 125.0(2)
C13 O1 Zn1 126.5(2)
C26 O2 Zn1 127.6(2)
C1 S1 C7 89.83(17)
C19 S2 C20 89.76(17)
O1 Zn1 O2 123.28(11)
O1 Zn1 N2 105.65(11)
O2 Zn1 N2 93.30(11)
O1 Zn1 N1 93.99(11)
O2 Zn1 N1 109.46(11)
N2 Zn1 N1 134.71(12)

loop_
_geom_bond_atom_site_label_1
_geom_bond_atom_site_label_2
_geom_bond_distance
C1 C2 1.382(5)
C1 C6 1.389(5)
C1 S1 1.740(4)
C2 F1 1.345(4)
C2 C3 1.375(5)
C3 F2 1.333(4)
C3 C4 1.394(5)
C4 F3 1.333(4)
C4 C5 1.379(5)
C5 F4 1.341(4)
C5 C6 1.386(5)
C6 N1 1.391(4)
C7 N1 1.325(4)
C7 C8 1.438(5)
C7 S1 1.755(3)
C8 C9 1.421(5)
C8 C13 1.440(5)
C9 C10 1.359(5)
C9 H9 0.95
C10 C11 1.395(6)
C10 H10 0.95
C11 C12 1.375(5)
C11 H11 0.95
C12 C13 1.409(5)
C12 H12 0.95
C13 O1 1.299(4)
C14 C19 1.387(5)
C14 N2 1.388(4)
C14 C15 1.388(5)
C15 F5 1.339(4)
C15 C16 1.373(5)
C16 F6 1.332(5)
C16 C17 1.394(6)
C17 F7 1.343(4)
C17 C18 1.360(6)
C18 F8 1.341(4)
C18 C19 1.384(5)
C19 S2 1.728(4)
C20 N2 1.320(4)
C20 C21 1.444(5)
C20 S2 1.752(3)
C21 C22 1.417(5)
C21 C26 1.429(5)
C22 C23 1.372(6)
C22 H22 0.95
C23 C24 1.392(6)
C23 H23 0.95
C24 C25 1.375(5)
C24 H24 0.95
C25 C26 1.417(5)
C25 H25 0.95
C26 O2 1.301(4)
N1 Zn1 2.020(3)
N2 Zn1 2.017(3)
O1 Zn1 1.912(3)
O2 Zn1 1.912(3)

loop_
_geom_torsion_atom_site_label_1
_geom_torsion_atom_site_label_2
_geom_torsion_atom_site_label_3
_geom_torsion_atom_site_label_4
_geom_torsion
C6 C1 C2 F1 178.9(3)
S1 C1 C2 F1 -2.4(5)
C6 C1 C2 C3 -1.0(5)
S1 C1 C2 C3 177.7(3)
F1 C2 C3 F2 0.8(5)
C1 C2 C3 F2 -179.2(3)
F1 C2 C3 C4 -179.7(3)
C1 C2 C3 C4 0.2(5)
F2 C3 C4 F3 1.4(5)
C2 C3 C4 F3 -178.1(3)
F2 C3 C4 C5 -179.6(3)
C2 C3 C4 C5 0.9(5)
F3 C4 C5 F4 -1.9(5)
C3 C4 C5 F4 179.0(3)
F3 C4 C5 C6 177.7(3)
C3 C4 C5 C6 -1.3(5)
F4 C5 C6 C1 -179.8(3)
C4 C5 C6 C1 0.5(5)
F4 C5 C6 N1 0.8(5)
C4 C5 C6 N1 -178.9(3)
C2 C1 C6 C5 0.6(5)
S1 C1 C6 C5 -178.3(3)
C2 C1 C6 N1 -179.9(3)
S1 C1 C6 N1 1.2(4)
N1 C7 C8 C9 -178.6(3)
S1 C7 C8 C9 2.6(4)
N1 C7 C8 C13 1.9(5)
S1 C7 C8 C13 -177.0(2)
C7 C8 C9 C10 -178.4(3)
C13 C8 C9 C10 1.2(5)
C8 C9 C10 C11 0.6(5)
C9 C10 C11 C12 -1.1(5)
C10 C11 C12 C13 -0.1(6)
C11 C12 C13 O1 -178.0(3)
C11 C12 C13 C8 1.9(5)
C9 C8 C13 O1 177.6(3)
C7 C8 C13 O1 -2.9(5)
C9 C8 C13 C12 -2.3(4)
C7 C8 C13 C12 177.2(3)
C19 C14 C15 F5 178.8(3)
N2 C14 C15 F5 -0.1(5)
C19 C14 C15 C16 -1.1(5)
N2 C14 C15 C16 180.0(3)
F5 C15 C16 F6 0.1(5)
C14 C15 C16 F6 180.0(3)
F5 C15 C16 C17 -179.5(3)
C14 C15 C16 C17 0.4(5)
F6 C16 C17 F7 -0.5(5)
C15 C16 C17 F7 179.1(3)
F6 C16 C17 C18 -179.1(3)
C15 C16 C17 C18 0.5(6)
F7 C17 C18 F8 1.0(5)
C16 C17 C18 F8 179.5(3)
F7 C17 C18 C19 -179.2(3)
C16 C17 C18 C19 -0.7(6)
F8 C18 C19 C14 179.8(3)
C17 C18 C19 C14 0.0(5)
F8 C18 C19 S2 -1.2(5)
C17 C18 C19 S2 179.0(3)
N2 C14 C19 C18 179.9(3)
C15 C14 C19 C18 0.9(5)
N2 C14 C19 S2 0.8(4)
C15 C14 C19 S2 -178.3(3)
N2 C20 C21 C22 177.0(3)
S2 C20 C21 C22 -3.1(4)
N2 C20 C21 C26 -3.4(5)
S2 C20 C21 C26 176.5(3)
C26 C21 C22 C23 0.9(5)
C20 C21 C22 C23 -179.5(3)
C21 C22 C23 C24 0.5(5)
C22 C23 C24 C25 -0.6(5)
C23 C24 C25 C26 -0.7(5)
C24 C25 C26 O2 -177.2(3)
C24 C25 C26 C21 2.0(5)
C22 C21 C26 O2 177.1(3)
C20 C21 C26 O2 -2.5(5)
C22 C21 C26 C25 -2.1(5)
C20 C21 C26 C25 178.3(3)
C8 C7 N1 C6 -177.7(3)
S1 C7 N1 C6 1.2(3)
C8 C7 N1 Zn1 10.6(4)
S1 C7 N1 Zn1 -170.49(14)
C5 C6 N1 C7 177.9(3)
C1 C6 N1 C7 -1.6(4)
C5 C6 N1 Zn1 -10.9(5)
C1 C6 N1 Zn1 169.7(2)
C21 C20 N2 C14 -179.2(3)
S2 C20 N2 C14 1.0(4)
C21 C20 N2 Zn1 16.1(5)
S2 C20 N2 Zn1 -163.73(15)
C19 C14 N2 C20 -1.1(4)
C15 C14 N2 C20 177.9(3)
C19 C14 N2 Zn1 162.9(2)
C15 C14 N2 Zn1 -18.1(5)
C12 C13 O1 Zn1 169.8(2)
C8 C13 O1 Zn1 -10.0(5)
C25 C26 O2 Zn1 172.3(2)
C21 C26 O2 Zn1 -6.8(5)
C2 C1 S1 C7 -179.2(3)
C6 C1 S1 C7 -0.4(3)
N1 C7 S1 C1 -0.5(3)
C8 C7 S1 C1 178.5(3)
C18 C19 S2 C20 -179.3(4)
C14 C19 S2 C20 -0.2(3)
N2 C20 S2 C19 -0.5(3)
C21 C20 S2 C19 179.7(3)
C13 O1 Zn1 O2 -99.6(3)
C13 O1 Zn1 N2 155.6(3)
C13 O1 Zn1 N1 16.9(3)
C26 O2 Zn1 O1 -96.6(3)
C26 O2 Zn1 N2 14.6(3)
C26 O2 Zn1 N1 154.7(3)
C20 N2 Zn1 O1 107.6(3)
C14 N2 Zn1 O1 -55.0(3)
C20 N2 Zn1 O2 -18.4(3)
C14 N2 Zn1 O2 179.1(3)
C20 N2 Zn1 N1 -140.1(2)
C14 N2 Zn1 N1 57.3(3)
C7 N1 Zn1 O1 -16.7(3)
C6 N1 Zn1 O1 172.9(3)
C7 N1 Zn1 O2 110.8(2)
C6 N1 Zn1 O2 -59.7(3)
C7 N1 Zn1 N2 -133.4(2)
C6 N1 Zn1 N2 56.1(3)
